data_1550835
loop_
_publ_author_name
'Breit, Bernhard'
'Zhou, Yirong'
'Nikbakht, Ali -'
'Bauer, Felix'

_publ_section_title
;
 Rhodium catalyzed cycloisomerization and tandem Diels-Alder reaction for
 facile access to diverse bicyclic and tricyclic heterocycles
;
_journal_name_full 'Chemical Science'
_journal_paper_doi 10.1039/C9SC00980A
_journal_year 2019
_chemical_formula_moiety 'C23 H21 Cl N2 O4 S'
_chemical_formula_sum 'C23 H21 Cl N2 O4 S'
_chemical_formula_weight 456.93
_space_group_crystal_system monoclinic
_space_group_IT_number 14
_space_group_name_Hall '-P 2ybc'
_space_group_name_H-M_alt 'P 1 21/c 1'
_symmetry_space_group_name_Hall '-P 2ybc'
_symmetry_space_group_name_H-M 'P 1 21/c 1'
_atom_sites_solution_hydrogens geom
_atom_sites_solution_primary dual
_audit_creation_date 2018-04-04
_audit_creation_method
;
Olex2 1.2
(compiled 2017.08.10 svn.r3458 for OlexSys, GUI svn.r5381)
;
_audit_update_record
;
2018-04-04 deposited with the CCDC.    2019-04-02 downloaded from the CCDC.
;
_cell_angle_alpha 90
_cell_angle_beta 95.156(14)
_cell_angle_gamma 90
_cell_formula_units_Z 4
_cell_length_a 30.444(9)
_cell_length_b 6.0806(14)
_cell_length_c 11.172(3)
_cell_measurement_reflns_used 8494
_cell_measurement_temperature 100(2)
_cell_measurement_theta_max 28.230
_cell_measurement_theta_min 2.699
_cell_volume 2059.8(10)
_computing_cell_refinement 'SAINT V8.38A (Madison, 2016)'
_computing_data_collection 'Bruker APEX2 software'
_computing_data_reduction 'SAINT V8.38A (Madison, 2016)'
_computing_molecular_graphics 'Olex2 (Dolomanov et al., 2009)'
_computing_publication_material 'Olex2 (Dolomanov et al., 2009)'
_computing_structure_refinement 'ShelXL (Sheldrick, 2015)'
_computing_structure_solution 'ShelXT (Sheldrick, 2015)'
_diffrn_ambient_temperature 100.0
_diffrn_detector 'Bruker APEX2 area detector'
_diffrn_detector_area_resol_mean 7.9
_diffrn_detector_type 'CCD area detector'
_diffrn_measured_fraction_theta_full 1.000
_diffrn_measured_fraction_theta_max 0.992
_diffrn_measurement_device 'fixed-chi two circle goniometer'
_diffrn_measurement_device_type 'Bruker SMART APEX2 area detector'
_diffrn_measurement_method '\w and \f scans'
_diffrn_radiation_monochromator 'mirror optics'
_diffrn_radiation_probe x-ray
_diffrn_radiation_type MoK\a
_diffrn_radiation_wavelength 0.71073
_diffrn_reflns_av_R_equivalents 0.0389
_diffrn_reflns_av_unetI/netI 0.0260
_diffrn_reflns_Laue_measured_fraction_full 1.000
_diffrn_reflns_Laue_measured_fraction_max 0.992
_diffrn_reflns_limit_h_max 40
_diffrn_reflns_limit_h_min -40
_diffrn_reflns_limit_k_max 8
_diffrn_reflns_limit_k_min -8
_diffrn_reflns_limit_l_max 14
_diffrn_reflns_limit_l_min -14
_diffrn_reflns_number 34669
_diffrn_reflns_point_group_measured_fraction_full 1.000
_diffrn_reflns_point_group_measured_fraction_max 0.992
_diffrn_reflns_theta_full 25.242
_diffrn_reflns_theta_max 28.366
_diffrn_reflns_theta_min 1.343
_diffrn_source 'microfocus sealed X-ray tube'
_diffrn_source_current 50
_diffrn_source_type 'Incoatec Mo I\ms'
_diffrn_source_voltage 0.6
_diffrn_standards_number 0
_exptl_absorpt_coefficient_mu 0.322
_exptl_absorpt_correction_T_max 0.7457
_exptl_absorpt_correction_T_min 0.6984
_exptl_absorpt_correction_type multi-scan
_exptl_absorpt_process_details
'SADABS-2016/2 (Bruker,2016/2) was used for absorption correction. wR2(int) was 0.0999 before and 0.0463 after correction. The Ratio of minimum to maximum transmission is 0.9366. The \l/2 correction factor is Not present.'
_exptl_crystal_colour colourless
_exptl_crystal_colour_primary colourless
_exptl_crystal_density_diffrn 1.473
_exptl_crystal_description block
_exptl_crystal_F_000 952
_exptl_crystal_recrystallization_method
'The material was recrystallised from a mixture of ethyl acetate and n-pentane by cooling'
_exptl_crystal_size_max 0.21
_exptl_crystal_size_mid 0.2
_exptl_crystal_size_min 0.07
_refine_diff_density_max 0.395
_refine_diff_density_min -0.375
_refine_diff_density_rms 0.054
_refine_ls_extinction_method none
_refine_ls_goodness_of_fit_ref 1.044
_refine_ls_hydrogen_treatment constr
_refine_ls_matrix_type full
_refine_ls_number_parameters 280
_refine_ls_number_reflns 5104
_refine_ls_number_restraints 0
_refine_ls_restrained_S_all 1.044
_refine_ls_R_factor_all 0.0477
_refine_ls_R_factor_gt 0.0362
_refine_ls_shift/su_max 0.001
_refine_ls_shift/su_mean 0.000
_refine_ls_structure_factor_coef Fsqd
_refine_ls_weighting_details 'w=1/[\s^2^(Fo^2^)+(0.0396P)^2^+1.3461P] where P=(Fo^2^+2Fc^2^)/3'
_refine_ls_weighting_scheme calc
_refine_ls_wR_factor_gt 0.0864
_refine_ls_wR_factor_ref 0.0920
_reflns_Friedel_coverage 0.000
_reflns_number_gt 4241
_reflns_number_total 5104
_reflns_threshold_expression 'I > 2\s(I)'
_cod_data_source_file c9sc00980a2.cif
_cod_data_source_block breit_zyr_3_0m_a
_cod_original_cell_volume 2059.8(9)
_cod_database_code 1550835
_shelx_shelxl_version_number 2018/3
_shelx_space_group_comment
;
The symmetry employed for this shelxl refinement is uniquely defined
by the following loop, which should always be used as a source of
symmetry information in preference to the above space-group names.
They are only intended as comments.
;
_shelx_estimated_absorpt_t_max 0.978
_shelx_estimated_absorpt_t_min 0.936
_olex2_refinement_description
;
1. Fixed Uiso
 At 1.2 times of:
  All C(H) groups, All C(H,H) groups
2.a Ternary CH refined with riding coordinates:
 C13(H13), C14(H14)
2.b Secondary CH2 refined with riding coordinates:
 C7(H7A,H7B), C8(H8A,H8B), C11(H11A,H11B), C12(H12A,H12B), C15(H15A,H15B)
2.c Aromatic/amide H refined with riding coordinates:
 C3(H3), C2(H2), C6(H6), C5(H5), C19(H19), C20(H20), C21(H21), C22(H22),
 C23(H23)
;
_olex2_diffrn_ambient_temperature_device 'Oxford Cryosystems 800'
_olex2_exptl_crystal_mounting_method 'The crystal was mounted on a MITIGEN holder in perfluoroether oil'
_olex2_submission_special_instructions 'No special instructions were received'

loop_
_space_group_symop_operation_xyz
'x, y, z'
'-x, y+1/2, -z+1/2'
'-x, -y, -z'
'x, -y-1/2, z-1/2'

loop_
_atom_site_label
_atom_site_type_symbol
_atom_site_fract_x
_atom_site_fract_y
_atom_site_fract_z
_atom_site_U_iso_or_equiv
_atom_site_adp_type
_atom_site_occupancy
_atom_site_site_symmetry_order
_atom_site_calc_flag
_atom_site_refinement_flags_posn
S1 S 0.34738(2) 0.61500(7) 0.89128(3) 0.01829(10) Uani 1 1 d .
N1 N 0.30166(4) 0.5340(2) 0.81405(12) 0.0167(3) Uani 1 1 d .
C1 C 0.39073(5) 0.5109(3) 0.81276(14) 0.0170(3) Uani 1 1 d .
O1 O 0.34819(4) 0.85031(19) 0.88480(11) 0.0251(3) Uani 1 1 d .
Cl1 Cl 0.49118(2) 0.20853(8) 0.59280(4) 0.02805(11) Uani 1 1 d .
O3 O 0.15931(4) 0.98213(18) 0.38202(9) 0.0180(2) Uani 1 1 d .
C3 C 0.43521(5) 0.5332(3) 0.64623(15) 0.0218(3) Uani 1 1 d .
H3 H 0.444737 0.609641 0.579045 0.026 Uiso 1 1 calc R
O2 O 0.34913(4) 0.5083(2) 1.00594(10) 0.0250(3) Uani 1 1 d .
N2 N 0.11680(4) 0.6746(2) 0.40980(11) 0.0133(3) Uani 1 1 d .
C2 C 0.40396(5) 0.6252(3) 0.71439(14) 0.0199(3) Uani 1 1 d .
H2 H 0.391687 0.765282 0.693919 0.024 Uiso 1 1 calc R
C7 C 0.29447(5) 0.2933(3) 0.80878(15) 0.0183(3) Uani 1 1 d .
H7A H 0.305077 0.225146 0.886522 0.022 Uiso 1 1 calc R
H7B H 0.310926 0.227845 0.745077 0.022 Uiso 1 1 calc R
C6 C 0.40803(5) 0.3036(3) 0.84374(15) 0.0193(3) Uani 1 1 d .
H6 H 0.398403 0.226147 0.910439 0.023 Uiso 1 1 calc R
C5 C 0.43940(5) 0.2123(3) 0.77605(15) 0.0209(3) Uani 1 1 d .
H5 H 0.451875 0.072623 0.796580 0.025 Uiso 1 1 calc R
O4 O 0.09055(4) 0.34544(18) 0.47840(10) 0.0181(2) Uani 1 1 d .
C4 C 0.45229(5) 0.3273(3) 0.67813(15) 0.0210(3) Uani 1 1 d .
C9 C 0.22560(5) 0.3938(2) 0.67998(13) 0.0151(3) Uani 1 1 d .
C8 C 0.24504(5) 0.2521(3) 0.78154(14) 0.0177(3) Uani 1 1 d .
H8A H 0.240127 0.095409 0.760304 0.021 Uiso 1 1 calc R
H8B H 0.229820 0.283030 0.854384 0.021 Uiso 1 1 calc R
C10 C 0.24697(5) 0.5678(3) 0.64107(13) 0.0163(3) Uani 1 1 d .
C11 C 0.29170(5) 0.6401(3) 0.69568(14) 0.0182(3) Uani 1 1 d .
H11A H 0.314462 0.599222 0.641727 0.022 Uiso 1 1 calc R
H11B H 0.292146 0.801916 0.705301 0.022 Uiso 1 1 calc R
C12 C 0.18095(5) 0.3331(2) 0.61912(14) 0.0164(3) Uani 1 1 d .
H12A H 0.165916 0.232221 0.671795 0.020 Uiso 1 1 calc R
H12B H 0.184918 0.254314 0.543293 0.020 Uiso 1 1 calc R
C13 C 0.15186(5) 0.5363(2) 0.59142(13) 0.0129(3) Uani 1 1 d .
H13 H 0.137171 0.573087 0.665414 0.015 Uiso 1 1 calc R
C14 C 0.17678(5) 0.7418(2) 0.55488(13) 0.0136(3) Uani 1 1 d .
H14 H 0.175272 0.856430 0.618539 0.016 Uiso 1 1 calc R
C15 C 0.22578(5) 0.6984(3) 0.53589(14) 0.0170(3) Uani 1 1 d .
H15A H 0.227822 0.615342 0.460378 0.020 Uiso 1 1 calc R
H15B H 0.241451 0.839970 0.529347 0.020 Uiso 1 1 calc R
C16 C 0.11609(5) 0.4981(2) 0.49026(13) 0.0134(3) Uani 1 1 d .
C17 C 0.15136(5) 0.8220(2) 0.44053(13) 0.0136(3) Uani 1 1 d .
C18 C 0.08543(5) 0.7047(2) 0.30689(12) 0.0128(3) Uani 1 1 d .
C19 C 0.07934(5) 0.5390(2) 0.22137(13) 0.0144(3) Uani 1 1 d .
H19 H 0.095044 0.404301 0.231465 0.017 Uiso 1 1 calc R
C20 C 0.04981(5) 0.5738(3) 0.12068(13) 0.0166(3) Uani 1 1 d .
H20 H 0.045419 0.462439 0.061195 0.020 Uiso 1 1 calc R
C21 C 0.02674(5) 0.7703(3) 0.10664(13) 0.0167(3) Uani 1 1 d .
H21 H 0.006754 0.793068 0.037442 0.020 Uiso 1 1 calc R
C22 C 0.03275(5) 0.9340(3) 0.19342(13) 0.0159(3) Uani 1 1 d .
H22 H 0.016705 1.067813 0.183765 0.019 Uiso 1 1 calc R
C23 C 0.06228(5) 0.9020(2) 0.29447(13) 0.0137(3) Uani 1 1 d .
H23 H 0.066564 1.013182 0.354107 0.016 Uiso 1 1 calc R

loop_
_atom_site_aniso_label
_atom_site_aniso_U_11
_atom_site_aniso_U_22
_atom_site_aniso_U_33
_atom_site_aniso_U_23
_atom_site_aniso_U_13
_atom_site_aniso_U_12
S1 0.0183(2) 0.01647(19) 0.01916(19) -0.00305(15) -0.00326(14) 0.00283(15)
N1 0.0151(6) 0.0138(6) 0.0204(6) 0.0015(5) -0.0027(5) 0.0019(5)
C1 0.0142(7) 0.0165(7) 0.0192(7) -0.0021(6) -0.0052(6) 0.0005(6)
O1 0.0254(6) 0.0161(6) 0.0323(7) -0.0062(5) -0.0050(5) 0.0023(5)
Cl1 0.0237(2) 0.0341(2) 0.0261(2) -0.00671(17) 0.00084(16) 0.00627(18)
O3 0.0199(6) 0.0163(6) 0.0172(5) 0.0036(4) -0.0015(4) -0.0046(4)
C3 0.0197(8) 0.0240(9) 0.0207(8) 0.0022(6) -0.0030(6) -0.0003(7)
O2 0.0288(7) 0.0272(7) 0.0183(6) -0.0022(5) -0.0022(5) 0.0047(5)
N2 0.0134(6) 0.0124(6) 0.0136(6) -0.0002(5) -0.0014(5) -0.0022(5)
C2 0.0164(8) 0.0175(8) 0.0243(8) 0.0011(6) -0.0061(6) 0.0006(6)
C7 0.0179(8) 0.0137(7) 0.0228(8) 0.0019(6) -0.0012(6) 0.0030(6)
C6 0.0167(8) 0.0176(8) 0.0224(8) 0.0022(6) -0.0043(6) 0.0002(6)
C5 0.0188(8) 0.0165(8) 0.0262(8) -0.0012(6) -0.0055(6) 0.0028(6)
O4 0.0173(5) 0.0146(5) 0.0221(6) 0.0003(4) 0.0005(4) -0.0046(4)
C4 0.0149(7) 0.0254(9) 0.0218(8) -0.0060(6) -0.0030(6) 0.0015(6)
C9 0.0145(7) 0.0133(7) 0.0175(7) 0.0005(6) 0.0010(5) 0.0020(6)
C8 0.0179(8) 0.0129(7) 0.0223(8) 0.0034(6) 0.0009(6) 0.0020(6)
C10 0.0147(7) 0.0166(7) 0.0176(7) 0.0010(6) 0.0006(6) 0.0021(6)
C11 0.0158(7) 0.0156(8) 0.0226(8) 0.0053(6) -0.0018(6) 0.0000(6)
C12 0.0157(7) 0.0127(7) 0.0208(7) 0.0007(6) 0.0016(6) -0.0008(6)
C13 0.0131(7) 0.0122(7) 0.0133(7) -0.0004(5) 0.0014(5) -0.0014(5)
C14 0.0159(7) 0.0118(7) 0.0130(7) -0.0003(5) 0.0000(5) -0.0008(6)
C15 0.0140(7) 0.0186(8) 0.0182(7) 0.0039(6) 0.0002(6) -0.0019(6)
C16 0.0130(7) 0.0129(7) 0.0146(7) -0.0011(5) 0.0031(5) 0.0004(6)
C17 0.0138(7) 0.0131(7) 0.0138(7) -0.0024(5) 0.0010(5) -0.0006(6)
C18 0.0110(7) 0.0157(7) 0.0117(6) 0.0003(5) 0.0010(5) -0.0027(6)
C19 0.0137(7) 0.0131(7) 0.0168(7) -0.0014(5) 0.0039(5) -0.0010(6)
C20 0.0186(8) 0.0182(8) 0.0133(7) -0.0047(6) 0.0030(6) -0.0065(6)
C21 0.0167(7) 0.0208(8) 0.0121(7) 0.0018(6) -0.0009(5) -0.0039(6)
C22 0.0157(7) 0.0163(7) 0.0161(7) 0.0017(6) 0.0027(6) 0.0002(6)
C23 0.0148(7) 0.0135(7) 0.0130(7) -0.0025(5) 0.0033(5) -0.0029(6)

loop_
_atom_type_symbol
_atom_type_description
_atom_type_scat_dispersion_real
_atom_type_scat_dispersion_imag
_atom_type_scat_source
C C 0.0033 0.0016 'International Tables Vol C Tables 4.2.6.8 and 6.1.1.4'
H H 0.0000 0.0000 'International Tables Vol C Tables 4.2.6.8 and 6.1.1.4'
Cl Cl 0.1484 0.1585 'International Tables Vol C Tables 4.2.6.8 and 6.1.1.4'
N N 0.0061 0.0033 'International Tables Vol C Tables 4.2.6.8 and 6.1.1.4'
O O 0.0106 0.0060 'International Tables Vol C Tables 4.2.6.8 and 6.1.1.4'
S S 0.1246 0.1234 'International Tables Vol C Tables 4.2.6.8 and 6.1.1.4'

loop_
_geom_angle_atom_site_label_1
_geom_angle_atom_site_label_2
_geom_angle_atom_site_label_3
_geom_angle
N1 S1 C1 105.49(7)
O1 S1 N1 106.85(7)
O1 S1 C1 108.40(8)
O2 S1 N1 107.16(7)
O2 S1 C1 108.22(8)
O2 S1 O1 119.85(8)
C7 N1 S1 115.58(10)
C11 N1 S1 115.74(10)
C11 N1 C7 112.21(12)
C2 C1 S1 119.75(12)
C2 C1 C6 121.13(15)
C6 C1 S1 118.81(13)
C2 C3 H3 120.6
C2 C3 C4 118.75(16)
C4 C3 H3 120.6
C16 N2 C18 124.25(12)
C17 N2 C16 112.79(12)
C17 N2 C18 122.96(12)
C1 C2 H2 120.2
C3 C2 C1 119.60(15)
C3 C2 H2 120.2
N1 C7 H7A 110.1
N1 C7 H7B 110.1
N1 C7 C8 108.02(12)
H7A C7 H7B 108.4
C8 C7 H7A 110.1
C8 C7 H7B 110.1
C1 C6 H6 120.4
C5 C6 C1 119.27(16)
C5 C6 H6 120.4
C6 C5 H5 120.4
C4 C5 C6 119.13(15)
C4 C5 H5 120.4
C3 C4 Cl1 119.34(14)
C5 C4 Cl1 118.56(13)
C5 C4 C3 122.10(16)
C8 C9 C12 118.49(13)
C10 C9 C8 121.99(14)
C10 C9 C12 119.51(14)
C7 C8 H8A 109.3
C7 C8 H8B 109.3
C9 C8 C7 111.71(13)
C9 C8 H8A 109.3
C9 C8 H8B 109.3
H8A C8 H8B 107.9
C9 C10 C11 123.25(14)
C9 C10 C15 118.84(14)
C11 C10 C15 117.91(13)
N1 C11 C10 109.89(13)
N1 C11 H11A 109.7
N1 C11 H11B 109.7
C10 C11 H11A 109.7
C10 C11 H11B 109.7
H11A C11 H11B 108.2
C9 C12 H12A 109.2
C9 C12 H12B 109.2
C9 C12 C13 111.92(12)
H12A C12 H12B 107.9
C13 C12 H12A 109.2
C13 C12 H12B 109.2
C12 C13 H13 107.8
C12 C13 C14 114.74(12)
C14 C13 H13 107.8
C16 C13 C12 112.94(12)
C16 C13 H13 107.8
C16 C13 C14 105.40(11)
C13 C14 H14 108.8
C13 C14 C15 113.77(12)
C15 C14 H14 108.8
C17 C14 C13 105.02(12)
C17 C14 H14 108.8
C17 C14 C15 111.41(12)
C10 C15 C14 109.37(12)
C10 C15 H15A 109.8
C10 C15 H15B 109.8
C14 C15 H15A 109.8
C14 C15 H15B 109.8
H15A C15 H15B 108.2
N2 C16 C13 108.03(12)
O4 C16 N2 124.32(13)
O4 C16 C13 127.64(14)
O3 C17 N2 124.41(14)
O3 C17 C14 127.13(14)
N2 C17 C14 108.44(12)
C19 C18 N2 119.67(13)
C19 C18 C23 121.42(13)
C23 C18 N2 118.90(13)
C18 C19 H19 120.6
C18 C19 C20 118.82(14)
C20 C19 H19 120.6
C19 C20 H20 119.8
C21 C20 C19 120.40(14)
C21 C20 H20 119.8
C20 C21 H21 119.9
C20 C21 C22 120.27(14)
C22 C21 H21 119.9
C21 C22 H22 120.0
C21 C22 C23 120.02(15)
C23 C22 H22 120.0
C18 C23 C22 119.06(14)
C18 C23 H23 120.5
C22 C23 H23 120.5

loop_
_geom_bond_atom_site_label_1
_geom_bond_atom_site_label_2
_geom_bond_distance
S1 N1 1.6458(14)
S1 C1 1.7663(17)
S1 O1 1.4330(13)
S1 O2 1.4326(13)
N1 C7 1.480(2)
N1 C11 1.478(2)
C1 C2 1.390(2)
C1 C6 1.398(2)
Cl1 C4 1.7422(17)
O3 C17 1.2094(18)
C3 H3 0.9500
C3 C2 1.388(2)
C3 C4 1.390(2)
N2 C16 1.4012(19)
N2 C17 1.4012(19)
N2 C18 1.4389(18)
C2 H2 0.9500
C7 H7A 0.9900
C7 H7B 0.9900
C7 C8 1.529(2)
C6 H6 0.9500
C6 C5 1.386(2)
C5 H5 0.9500
C5 C4 1.385(2)
O4 C16 1.2103(18)
C9 C8 1.503(2)
C9 C10 1.335(2)
C9 C12 1.510(2)
C8 H8A 0.9900
C8 H8B 0.9900
C10 C11 1.507(2)
C10 C15 1.514(2)
C11 H11A 0.9900
C11 H11B 0.9900
C12 H12A 0.9900
C12 H12B 0.9900
C12 C13 1.535(2)
C13 H13 1.0000
C13 C14 1.536(2)
C13 C16 1.515(2)
C14 H14 1.0000
C14 C15 1.548(2)
C14 C17 1.514(2)
C15 H15A 0.9900
C15 H15B 0.9900
C18 C19 1.390(2)
C18 C23 1.392(2)
C19 H19 0.9500
C19 C20 1.392(2)
C20 H20 0.9500
C20 C21 1.388(2)
C21 H21 0.9500
C21 C22 1.390(2)
C22 H22 0.9500
C22 C23 1.392(2)
C23 H23 0.9500

loop_
_geom_torsion_atom_site_label_1
_geom_torsion_atom_site_label_2
_geom_torsion_atom_site_label_3
_geom_torsion_atom_site_label_4
_geom_torsion
S1 N1 C7 C8 157.21(11)
S1 N1 C11 C10 -174.25(11)
S1 C1 C2 C3 -174.13(12)
S1 C1 C6 C5 174.50(12)
N1 S1 C1 C2 82.72(14)
N1 S1 C1 C6 -90.90(13)
N1 C7 C8 C9 46.83(17)
C1 S1 N1 C7 64.45(13)
C1 S1 N1 C11 -69.66(13)
C1 C6 C5 C4 -1.0(2)
O1 S1 N1 C7 179.67(11)
O1 S1 N1 C11 45.56(13)
O1 S1 C1 C2 -31.43(15)
O1 S1 C1 C6 154.94(12)
O2 S1 N1 C7 -50.70(13)
O2 S1 N1 C11 175.19(11)
O2 S1 C1 C2 -162.86(12)
O2 S1 C1 C6 23.52(14)
N2 C18 C19 C20 -178.11(13)
N2 C18 C23 C22 178.33(13)
C2 C1 C6 C5 1.0(2)
C2 C3 C4 Cl1 179.46(12)
C2 C3 C4 C5 -0.5(2)
C7 N1 C11 C10 50.13(17)
C6 C1 C2 C3 -0.7(2)
C6 C5 C4 Cl1 -179.14(12)
C6 C5 C4 C3 0.9(2)
C4 C3 C2 C1 0.4(2)
C9 C10 C11 N1 -15.7(2)
C9 C10 C15 C14 46.06(19)
C9 C12 C13 C14 35.98(17)
C9 C12 C13 C16 156.81(12)
C8 C9 C10 C11 -1.0(2)
C8 C9 C10 C15 178.20(14)
C8 C9 C12 C13 139.09(14)
C10 C9 C8 C7 -15.1(2)
C10 C9 C12 C13 -42.19(19)
C11 N1 C7 C8 -67.10(16)
C11 C10 C15 C14 -134.71(14)
C12 C9 C8 C7 163.59(13)
C12 C9 C10 C11 -179.65(14)
C12 C9 C10 C15 -0.5(2)
C12 C13 C14 C15 7.84(17)
C12 C13 C14 C17 129.92(13)
C12 C13 C16 N2 -131.75(13)
C12 C13 C16 O4 48.8(2)
C13 C14 C15 C10 -47.76(17)
C13 C14 C17 O3 178.96(15)
C13 C14 C17 N2 -2.71(15)
C14 C13 C16 N2 -5.74(15)
C14 C13 C16 O4 174.85(15)
C15 C10 C11 N1 165.09(13)
C15 C14 C17 O3 -57.4(2)
C15 C14 C17 N2 120.90(13)
C16 N2 C17 O3 177.43(14)
C16 N2 C17 C14 -0.96(16)
C16 N2 C18 C19 -56.0(2)
C16 N2 C18 C23 125.00(15)
C16 C13 C14 C15 -117.06(13)
C16 C13 C14 C17 5.03(15)
C17 N2 C16 O4 -176.25(14)
C17 N2 C16 C13 4.31(16)
C17 N2 C18 C19 124.61(15)
C17 N2 C18 C23 -54.41(19)
C17 C14 C15 C10 -166.23(12)
C18 N2 C16 O4 4.3(2)
C18 N2 C16 C13 -175.15(13)
C18 N2 C17 O3 -3.1(2)
C18 N2 C17 C14 178.51(12)
C18 C19 C20 C21 -0.4(2)
C19 C18 C23 C22 -0.7(2)
C19 C20 C21 C22 -0.3(2)
C20 C21 C22 C23 0.5(2)
C21 C22 C23 C18 0.0(2)
C23 C18 C19 C20 0.9(2)
